data_4330954
loop_
_publ_author_name
'Ling Xu'
'Zitao Wang'
'Wen-Xiong Zhang'
'Zhenfeng Xi'

_publ_section_title
;
 Rare-Earth Metal Tris(trimethylsilylmethyl) Anionic Complexes Bearing One
 1-Phenyl-2,3,4,5-tetrapropylcyclopentadienyl Ligand: Synthesis,
 Structural Characterization, and Application
;
_journal_name_full 'Inorganic Chemistry'
_journal_page_first 11941
_journal_page_last 11948
_journal_paper_doi 10.1021/ic3018369
_journal_volume 51
_journal_year 2012
_chemical_formula_sum 'C57 H63 Lu O5'
_chemical_formula_weight 1003.04
_chemical_name_systematic
; 
 ? 
;
_space_group_IT_number 14
_symmetry_cell_setting monoclinic
_symmetry_space_group_name_Hall '-P 2ybc'
_symmetry_space_group_name_H-M 'P 1 21/c 1'
_atom_sites_solution_hydrogens geom
_atom_sites_solution_primary direct
_atom_sites_solution_secondary difmap
_audit_creation_method SHELXL-97
_cell_angle_alpha 90.00
_cell_angle_beta 105.18(3)
_cell_angle_gamma 90.00
_cell_formula_units_Z 4
_cell_length_a 13.627(3)
_cell_length_b 16.234(3)
_cell_length_c 23.257(5)
_cell_measurement_temperature 123(2)
_cell_measurement_theta_max 27.48
_cell_measurement_theta_min 1.55
_cell_volume 4965.4(19)
_computing_cell_refinement Rapid-AUTO
_computing_data_collection 'Rapid-AUTO (Rigaku,2000)'
_computing_data_reduction 'CrystalStructure (Rigaku/MSC,2000)'
_computing_molecular_graphics 'Siemens SHELXTL V4.2,(Sheldrick,1990)'
_computing_publication_material SHELXL-97,(Sheldrick,1997)
_computing_structure_refinement SHELXL-97,(Sheldrick,1997)
_computing_structure_solution SHELXS-97,(Sheldrick,1997)
_diffrn_ambient_temperature 123(2)
_diffrn_detector_area_resol_mean 10.00
_diffrn_measured_fraction_theta_full 0.998
_diffrn_measured_fraction_theta_max 0.998
_diffrn_measurement_device_type 'Rigaku RAXIS RAPID IP'
_diffrn_measurement_method \W
_diffrn_radiation_monochromator graphite
_diffrn_radiation_source 'fine-focus sealed tube'
_diffrn_radiation_type MoK\a
_diffrn_radiation_wavelength 0.71073
_diffrn_reflns_av_R_equivalents 0.0955
_diffrn_reflns_av_sigmaI/netI 0.2636
_diffrn_reflns_limit_h_max 17
_diffrn_reflns_limit_h_min -17
_diffrn_reflns_limit_k_max 21
_diffrn_reflns_limit_k_min -21
_diffrn_reflns_limit_l_max 28
_diffrn_reflns_limit_l_min -30
_diffrn_reflns_number 11360
_diffrn_reflns_theta_full 27.48
_diffrn_reflns_theta_max 27.48
_diffrn_reflns_theta_min 1.55
_diffrn_standards_decay_% 0
_diffrn_standards_interval_count 0
_diffrn_standards_interval_time 0
_diffrn_standards_number 0
_exptl_absorpt_coefficient_mu 2.035
_exptl_absorpt_correction_T_max 0.9051
_exptl_absorpt_correction_T_min 0.8224
_exptl_absorpt_correction_type empirical
_exptl_absorpt_process_details
; 
                                  HIGASHI, T. (1995). Abscor-empirical
                                  Absorption Correction based on Fourier
                                  Series Approximation.
                                  Rigaku Corporation,Tokyo,Japan.
;
_exptl_crystal_colour colorless
_exptl_crystal_density_diffrn 1.342
_exptl_crystal_description block
_exptl_crystal_F_000 2064
_exptl_crystal_size_max 0.10
_exptl_crystal_size_mid 0.10
_exptl_crystal_size_min 0.05
_refine_diff_density_max 1.568
_refine_diff_density_min -1.363
_refine_diff_density_rms 0.218
_refine_ls_extinction_coef 0.00694(17)
_refine_ls_extinction_expression Fc^*^=kFc[1+0.001xFc^2^\l^3^/sin(2\q)]^-1/4^
_refine_ls_extinction_method SHELXL
_refine_ls_goodness_of_fit_ref 1.001
_refine_ls_hydrogen_treatment none
_refine_ls_matrix_type full
_refine_ls_number_parameters 573
_refine_ls_number_reflns 11360
_refine_ls_number_restraints 0
_refine_ls_restrained_S_all 1.001
_refine_ls_R_factor_all 0.1261
_refine_ls_R_factor_gt 0.0406
_refine_ls_shift/su_max 0.002
_refine_ls_shift/su_mean 0.000
_refine_ls_structure_factor_coef Fsqd
_refine_ls_weighting_details 'calc w=1/[\s^2^(Fo^2^)+(0.0190P)^2^+0.0000P] where P=(Fo^2^+2Fc^2^)/3'
_refine_ls_weighting_scheme calc
_refine_ls_wR_factor_gt 0.0918
_refine_ls_wR_factor_ref 0.1440
_reflns_number_gt 4513
_reflns_number_total 11360
_reflns_threshold_expression >2sigma(I)
_cod_data_source_file ic3018369_si_002_6.cif
_cod_data_source_block 2-Lu
_cod_original_cell_volume 4965.4(17)
_cod_database_code 4330954

loop_
_symmetry_equiv_pos_as_xyz
'x, y, z'
'-x, y+1/2, -z+1/2'
'-x, -y, -z'
'x, -y-1/2, z-1/2'

loop_
_atom_site_label
_atom_site_type_symbol
_atom_site_fract_x
_atom_site_fract_y
_atom_site_fract_z
_atom_site_U_iso_or_equiv
_atom_site_adp_type
_atom_site_occupancy
_atom_site_symmetry_multiplicity
_atom_site_calc_flag
_atom_site_refinement_flags
Lu1 Lu 0.30884(3) 0.75050(5) 0.314797(17) 0.02185(14) Uani 1 1 d .
O1 O 0.4576(5) 0.7931(4) 0.3675(3) 0.0249(17) Uani 1 1 d .
O2 O 0.3732(5) 0.8072(5) 0.2476(3) 0.0264(18) Uani 1 1 d .
O3 O 0.2175(5) 0.6689(4) 0.2452(3) 0.0249(17) Uani 1 1 d .
O4 O 0.2897(5) 0.6412(5) 0.3678(3) 0.0278(19) Uani 1 1 d .
O5 O 0.4298(5) 0.6485(5) 0.2974(3) 0.035(2) Uani 1 1 d .
C1 C 0.5400(8) 0.8141(6) 0.3540(5) 0.028(3) Uani 1 1 d .
C2 C 0.5464(8) 0.8231(7) 0.2952(5) 0.033(3) Uani 1 1 d .
H2 H 0.6113 0.8332 0.2888 0.039 Uiso 1 1 calc R
C3 C 0.4629(8) 0.8182(7) 0.2455(5) 0.027(3) Uani 1 1 d .
C4 C 0.6298(9) 0.7960(7) 0.4618(5) 0.043(3) Uani 1 1 d .
H4 H 0.5689 0.7719 0.4666 0.051 Uiso 1 1 calc R
C5 C 0.7117(10) 0.8017(8) 0.5098(5) 0.051(4) Uani 1 1 d .
H5 H 0.7099 0.7772 0.5466 0.061 Uiso 1 1 calc R
C6 C 0.7942(9) 0.8414(8) 0.5050(6) 0.046(4) Uani 1 1 d .
H6 H 0.8495 0.8498 0.5391 0.055 Uiso 1 1 calc R
C7 C 0.7986(8) 0.8698(9) 0.4514(6) 0.049(4) Uani 1 1 d .
H7 H 0.8589 0.8966 0.4481 0.059 Uiso 1 1 calc R
C8 C 0.7194(9) 0.8615(8) 0.4012(6) 0.049(4) Uani 1 1 d .
H8 H 0.7255 0.8813 0.3638 0.059 Uiso 1 1 calc R
C9 C 0.6328(7) 0.8248(7) 0.4056(5) 0.028(3) Uani 1 1 d .
C10 C 0.4806(8) 0.8286(7) 0.1846(5) 0.026(3) Uani 1 1 d .
C11 C 0.5751(9) 0.8464(7) 0.1752(5) 0.036(3) Uani 1 1 d .
H11 H 0.6326 0.8529 0.2082 0.044 Uiso 1 1 calc R
C12 C 0.5856(9) 0.8545(7) 0.1182(5) 0.035(3) Uani 1 1 d .
H12 H 0.6503 0.8675 0.1123 0.042 Uiso 1 1 calc R
C13 C 0.5040(10) 0.8440(7) 0.0701(6) 0.049(4) Uani 1 1 d .
H13 H 0.5122 0.8483 0.0309 0.058 Uiso 1 1 calc R
C14 C 0.4073(9) 0.8266(8) 0.0789(5) 0.047(4) Uani 1 1 d .
H14 H 0.3490 0.8212 0.0461 0.057 Uiso 1 1 calc R
C15 C 0.4001(9) 0.8176(8) 0.1359(5) 0.044(3) Uani 1 1 d .
H15 H 0.3362 0.8031 0.1421 0.052 Uiso 1 1 calc R
C16 C 0.1734(9) 0.5978(7) 0.2471(6) 0.024(3) Uani 1 1 d .
C17 C 0.1849(8) 0.5526(7) 0.2984(4) 0.025(3) Uani 1 1 d .
H17 H 0.1506 0.5011 0.2946 0.029 Uiso 1 1 calc R
C18 C 0.2414(8) 0.5740(7) 0.3551(5) 0.029(3) Uani 1 1 d .
C19 C 0.1105(8) 0.5699(7) 0.1878(5) 0.023(3) Uani 1 1 d .
C20 C 0.1256(8) 0.6020(7) 0.1357(5) 0.021(3) Uani 1 1 d .
H20 H 0.1780 0.6413 0.1375 0.025 Uiso 1 1 calc R
C21 C 0.0646(8) 0.5772(7) 0.0810(5) 0.037(3) Uani 1 1 d .
H21 H 0.0748 0.5995 0.0452 0.044 Uiso 1 1 calc R
C22 C -0.0110(8) 0.5200(7) 0.0787(5) 0.032(3) Uani 1 1 d .
H22 H -0.0520 0.5023 0.0411 0.038 Uiso 1 1 calc R
C23 C -0.0276(8) 0.4884(7) 0.1295(5) 0.031(3) Uani 1 1 d .
H23 H -0.0814 0.4503 0.1274 0.037 Uiso 1 1 calc R
C24 C 0.0350(7) 0.5124(7) 0.1851(5) 0.027(3) Uani 1 1 d .
H24 H 0.0254 0.4891 0.2207 0.032 Uiso 1 1 calc R
C25 C 0.2409(8) 0.5173(7) 0.4063(5) 0.028(3) Uani 1 1 d .
C26 C 0.3177(9) 0.5225(7) 0.4587(5) 0.038(3) Uani 1 1 d .
H26 H 0.3694 0.5628 0.4616 0.045 Uiso 1 1 calc R
C27 C 0.3221(9) 0.4713(8) 0.5067(5) 0.040(3) Uani 1 1 d .
H27 H 0.3769 0.4765 0.5415 0.049 Uiso 1 1 calc R
C28 C 0.2496(9) 0.4140(8) 0.5051(5) 0.045(3) Uani 1 1 d .
H28 H 0.2535 0.3780 0.5378 0.054 Uiso 1 1 calc R
C29 C 0.1717(10) 0.4093(8) 0.4558(5) 0.047(4) Uani 1 1 d .
H29 H 0.1186 0.3709 0.4546 0.056 Uiso 1 1 calc R
C30 C 0.1667(9) 0.4592(7) 0.4063(5) 0.039(3) Uani 1 1 d .
H30 H 0.1113 0.4532 0.3719 0.047 Uiso 1 1 calc R
C31 C 0.1777(8) 0.8736(7) 0.2855(5) 0.025(3) Uani 1 1 d .
C32 C 0.2537(8) 0.9008(7) 0.3366(5) 0.027(3) Uani 1 1 d .
C33 C 0.2464(7) 0.8497(7) 0.3848(5) 0.020(2) Uani 1 1 d .
C34 C 0.1651(7) 0.7931(7) 0.3666(5) 0.023(2) Uani 1 1 d .
C35 C 0.1219(7) 0.8069(6) 0.3036(5) 0.022(2) Uani 1 1 d .
C36 C 0.1553(10) 0.9101(9) 0.2247(6) 0.036(4) Uani 1 1 d .
C37 C 0.1435(9) 0.8654(9) 0.1718(6) 0.051(4) Uani 1 1 d .
H37 H 0.1509 0.8073 0.1744 0.061 Uiso 1 1 calc R
C38 C 0.1217(12) 0.9010(12) 0.1162(6) 0.062(5) Uani 1 1 d .
H38 H 0.1129 0.8675 0.0817 0.074 Uiso 1 1 calc R
C39 C 0.1127(11) 0.9836(11) 0.1107(7) 0.068(5) Uani 1 1 d .
H39 H 0.0988 1.0087 0.0726 0.081 Uiso 1 1 calc R
C40 C 0.1238(9) 1.0309(9) 0.1610(6) 0.055(4) Uani 1 1 d .
H40 H 0.1176 1.0891 0.1575 0.066 Uiso 1 1 calc R
C41 C 0.1439(9) 0.9947(7) 0.2165(5) 0.039(3) Uani 1 1 d .
H41 H 0.1503 1.0289 0.2504 0.047 Uiso 1 1 calc R
C42 C 0.3266(8) 0.9688(6) 0.3351(5) 0.030(3) Uani 1 1 d .
H42A H 0.3253 0.9801 0.2930 0.037 Uiso 1 1 calc R
H42B H 0.3960 0.9502 0.3557 0.037 Uiso 1 1 calc R
C43 C 0.3038(8) 1.0495(6) 0.3641(5) 0.035(3) Uani 1 1 d .
H43A H 0.2314 1.0642 0.3478 0.042 Uiso 1 1 calc R
H43B H 0.3160 1.0411 0.4076 0.042 Uiso 1 1 calc R
C44 C 0.3705(9) 1.1200(7) 0.3528(6) 0.052(4) Uani 1 1 d .
H44A H 0.4420 1.1074 0.3716 0.078 Uiso 1 1 calc R
H44B H 0.3515 1.1711 0.3697 0.078 Uiso 1 1 calc R
H44C H 0.3606 1.1269 0.3098 0.078 Uiso 1 1 calc R
C45 C 0.3140(7) 0.8587(7) 0.4473(4) 0.032(3) Uani 1 1 d .
H45A H 0.3765 0.8884 0.4452 0.038 Uiso 1 1 calc R
H45B H 0.3347 0.8030 0.4632 0.038 Uiso 1 1 calc R
C46 C 0.2663(8) 0.9045(8) 0.4919(4) 0.039(3) Uani 1 1 d .
H46A H 0.2403 0.9586 0.4749 0.046 Uiso 1 1 calc R
H46B H 0.2077 0.8723 0.4974 0.046 Uiso 1 1 calc R
C47 C 0.3417(9) 0.9181(8) 0.5528(4) 0.048(4) Uani 1 1 d .
H47A H 0.3728 0.8654 0.5682 0.072 Uiso 1 1 calc R
H47B H 0.3058 0.9409 0.5806 0.072 Uiso 1 1 calc R
H47C H 0.3948 0.9566 0.5486 0.072 Uiso 1 1 calc R
C48 C 0.1233(7) 0.7347(7) 0.4044(4) 0.032(3) Uani 1 1 d .
H48A H 0.1073 0.6818 0.3827 0.038 Uiso 1 1 calc R
H48B H 0.1770 0.7237 0.4415 0.038 Uiso 1 1 calc R
C49 C 0.0301(7) 0.7641(8) 0.4208(5) 0.036(4) Uani 1 1 d .
H49A H -0.0260 0.7704 0.3841 0.043 Uiso 1 1 calc R
H49B H 0.0438 0.8189 0.4399 0.043 Uiso 1 1 calc R
C50 C -0.0033(9) 0.7046(8) 0.4633(5) 0.065(4) Uani 1 1 d .
H50A H 0.0048 0.6477 0.4512 0.097 Uiso 1 1 calc R
H50B H -0.0748 0.7147 0.4620 0.097 Uiso 1 1 calc R
H50C H 0.0388 0.7134 0.5040 0.097 Uiso 1 1 calc R
C51 C 0.0294(7) 0.7587(9) 0.2654(4) 0.036(3) Uani 1 1 d .
H51A H 0.0469 0.7375 0.2294 0.044 Uiso 1 1 calc R
H51B H 0.0166 0.7105 0.2886 0.044 Uiso 1 1 calc R
C52 C -0.0682(8) 0.8092(7) 0.2461(5) 0.047(4) Uani 1 1 d .
H52A H -0.0879 0.8294 0.2816 0.056 Uiso 1 1 calc R
H52B H -0.0567 0.8576 0.2227 0.056 Uiso 1 1 calc R
C53 C -0.1533(8) 0.7561(10) 0.2082(6) 0.078(5) Uani 1 1 d .
H53A H -0.1318 0.7335 0.1744 0.117 Uiso 1 1 calc R
H53B H -0.2144 0.7899 0.1934 0.117 Uiso 1 1 calc R
H53C H -0.1685 0.7109 0.2324 0.117 Uiso 1 1 calc R
C54 C 0.5026(9) 0.6031(8) 0.3421(5) 0.047(4) Uani 1 1 d .
H54A H 0.4677 0.5679 0.3654 0.056 Uiso 1 1 calc R
H54B H 0.5489 0.6411 0.3697 0.056 Uiso 1 1 calc R
C55 C 0.5600(10) 0.5517(9) 0.3095(7) 0.076(5) Uani 1 1 d .
H55A H 0.5834 0.4997 0.3308 0.091 Uiso 1 1 calc R
H55B H 0.6193 0.5818 0.3028 0.091 Uiso 1 1 calc R
C56 C 0.4795(12) 0.5360(8) 0.2509(6) 0.074(5) Uani 1 1 d .
H56A H 0.5104 0.5188 0.2188 0.088 Uiso 1 1 calc R
H56B H 0.4292 0.4944 0.2556 0.088 Uiso 1 1 calc R
C57 C 0.4343(10) 0.6188(8) 0.2401(5) 0.050(4) Uani 1 1 d .
H57A H 0.4770 0.6553 0.2226 0.060 Uiso 1 1 calc R
H57B H 0.3654 0.6160 0.2125 0.060 Uiso 1 1 calc R

loop_
_atom_site_aniso_label
_atom_site_aniso_U_11
_atom_site_aniso_U_22
_atom_site_aniso_U_33
_atom_site_aniso_U_23
_atom_site_aniso_U_13
_atom_site_aniso_U_12
Lu1 0.01675(19) 0.0240(2) 0.0249(2) -0.0023(4) 0.00554(13) -0.0013(4)
O1 0.017(4) 0.036(4) 0.020(4) -0.004(4) 0.001(3) -0.003(4)
O2 0.014(4) 0.041(5) 0.023(4) 0.002(4) 0.002(3) 0.000(4)
O3 0.017(4) 0.026(4) 0.028(4) 0.001(4) 0.001(3) 0.003(3)
O4 0.022(4) 0.032(5) 0.027(5) -0.002(4) 0.001(4) 0.005(4)
O5 0.028(5) 0.037(5) 0.041(5) -0.006(4) 0.011(4) 0.010(4)
C1 0.028(7) 0.016(6) 0.044(7) -0.005(6) 0.015(6) -0.001(5)
C2 0.016(6) 0.035(7) 0.045(8) 0.005(6) 0.006(5) -0.007(5)
C3 0.027(7) 0.019(6) 0.033(7) 0.004(5) 0.006(5) 0.002(5)
C4 0.034(7) 0.052(9) 0.047(8) -0.007(7) 0.017(6) -0.008(7)
C5 0.050(9) 0.064(10) 0.029(7) -0.005(7) -0.008(6) -0.004(8)
C6 0.036(8) 0.050(9) 0.044(8) -0.016(7) -0.003(6) -0.003(7)
C7 0.015(6) 0.068(10) 0.062(9) -0.016(9) 0.005(6) -0.010(7)
C8 0.035(8) 0.057(10) 0.057(9) -0.005(8) 0.015(7) -0.008(7)
C9 0.012(5) 0.032(7) 0.037(7) -0.004(6) 0.001(5) 0.003(5)
C10 0.025(6) 0.028(6) 0.026(6) 0.001(5) 0.009(5) 0.003(5)
C11 0.031(7) 0.044(8) 0.038(7) 0.004(7) 0.015(6) 0.011(6)
C12 0.033(8) 0.036(8) 0.041(8) 0.007(7) 0.020(6) 0.006(6)
C13 0.078(11) 0.038(8) 0.049(9) 0.018(7) 0.050(8) 0.014(8)
C14 0.048(9) 0.059(9) 0.028(7) 0.003(7) -0.002(6) -0.015(8)
C15 0.055(9) 0.049(9) 0.036(8) 0.012(7) 0.029(7) 0.000(7)
C16 0.018(6) 0.019(6) 0.039(8) -0.002(6) 0.015(6) 0.003(5)
C17 0.027(6) 0.026(6) 0.022(6) -0.005(5) 0.009(5) -0.008(5)
C18 0.022(7) 0.028(7) 0.035(8) 0.007(6) 0.003(6) 0.007(6)
C19 0.018(6) 0.029(7) 0.022(6) -0.008(6) 0.002(5) 0.000(5)
C20 0.022(6) 0.028(7) 0.011(7) -0.010(6) 0.001(5) -0.009(5)
C21 0.038(7) 0.046(8) 0.024(7) 0.002(6) 0.006(6) -0.012(7)
C22 0.027(6) 0.039(7) 0.025(6) -0.005(6) -0.003(5) 0.005(6)
C23 0.029(7) 0.027(7) 0.034(7) -0.003(6) 0.003(5) -0.011(6)
C24 0.023(6) 0.032(7) 0.025(6) 0.004(5) 0.005(5) 0.001(5)
C25 0.032(7) 0.031(7) 0.020(6) 0.000(5) 0.003(5) 0.008(6)
C26 0.041(8) 0.032(7) 0.032(7) -0.002(6) -0.003(6) -0.008(6)
C27 0.046(8) 0.060(9) 0.013(6) 0.010(6) 0.004(6) 0.012(7)
C28 0.045(8) 0.045(9) 0.043(8) 0.004(7) 0.010(7) 0.000(7)
C29 0.053(9) 0.045(9) 0.048(8) 0.010(7) 0.022(7) -0.013(7)
C30 0.032(7) 0.041(8) 0.038(7) 0.003(7) 0.000(6) -0.013(6)
C31 0.020(6) 0.023(6) 0.032(7) 0.001(6) 0.008(5) 0.002(5)
C32 0.022(7) 0.017(7) 0.044(8) -0.006(6) 0.010(6) -0.005(5)
C33 0.012(6) 0.024(6) 0.023(6) -0.002(5) 0.003(5) 0.004(5)
C34 0.012(5) 0.026(6) 0.029(6) 0.003(5) 0.002(5) 0.003(5)
C35 0.010(5) 0.024(6) 0.033(6) -0.005(5) 0.006(5) 0.002(5)
C36 0.028(8) 0.049(10) 0.035(9) -0.009(8) 0.019(7) -0.006(7)
C37 0.029(7) 0.064(10) 0.058(10) -0.022(9) 0.010(7) 0.002(7)
C38 0.055(10) 0.116(16) 0.011(8) -0.007(10) 0.004(7) -0.003(11)
C39 0.061(11) 0.089(14) 0.054(11) 0.030(11) 0.018(8) 0.010(11)
C40 0.044(9) 0.070(11) 0.048(9) 0.032(9) 0.007(7) 0.000(8)
C41 0.048(8) 0.037(8) 0.034(7) 0.004(7) 0.013(6) -0.002(7)
C42 0.032(7) 0.019(6) 0.042(7) 0.000(5) 0.013(6) -0.001(5)
C43 0.031(7) 0.027(7) 0.046(8) 0.001(6) 0.008(6) 0.000(6)
C44 0.052(9) 0.024(7) 0.087(11) -0.007(8) 0.029(8) -0.013(7)
C45 0.024(6) 0.025(6) 0.042(7) 0.003(6) 0.002(5) -0.002(5)
C46 0.028(7) 0.060(9) 0.031(7) -0.012(7) 0.012(5) 0.006(7)
C47 0.059(9) 0.054(9) 0.026(7) -0.019(7) 0.005(6) 0.001(8)
C48 0.030(6) 0.034(10) 0.035(6) -0.003(6) 0.015(5) 0.004(5)
C49 0.033(6) 0.041(10) 0.042(6) 0.009(7) 0.023(5) 0.004(6)
C50 0.069(10) 0.074(11) 0.067(10) 0.009(9) 0.045(9) -0.010(9)
C51 0.020(5) 0.049(8) 0.039(6) -0.011(9) 0.005(4) -0.012(8)
C52 0.031(7) 0.039(8) 0.065(9) -0.009(7) 0.000(7) 0.005(6)
C53 0.019(6) 0.070(10) 0.124(12) -0.014(14) -0.020(7) -0.010(11)
C54 0.043(8) 0.036(8) 0.056(9) 0.003(7) 0.002(7) 0.020(7)
C55 0.051(10) 0.065(11) 0.119(14) 0.030(11) 0.035(10) 0.047(9)
C56 0.123(16) 0.045(10) 0.065(10) 0.010(9) 0.047(11) 0.038(10)
C57 0.048(9) 0.060(10) 0.048(9) -0.016(8) 0.021(7) 0.006(8)

loop_
_atom_type_symbol
_atom_type_description
_atom_type_scat_dispersion_real
_atom_type_scat_dispersion_imag
_atom_type_scat_source
C C 0.0033 0.0016 'International Tables Vol C Tables 4.2.6.8 and 6.1.1.4'
H H 0.0000 0.0000 'International Tables Vol C Tables 4.2.6.8 and 6.1.1.4'
O O 0.0106 0.0060 'International Tables Vol C Tables 4.2.6.8 and 6.1.1.4'
Lu Lu -0.4720 5.8584 'International Tables Vol C Tables 4.2.6.8 and 6.1.1.4'

loop_
_geom_angle_atom_site_label_1
_geom_angle_atom_site_label_2
_geom_angle_atom_site_label_3
_geom_angle
O2 Lu1 O1 77.4(2)
O2 Lu1 O3 89.0(2)
O1 Lu1 O3 149.6(2)
O2 Lu1 O4 149.7(3)
O1 Lu1 O4 99.7(3)
O3 Lu1 O4 78.6(3)
O2 Lu1 O5 75.7(3)
O1 Lu1 O5 75.0(2)
O3 Lu1 O5 75.4(2)
O4 Lu1 O5 74.5(3)
O2 Lu1 C33 116.6(3)
O1 Lu1 C33 81.9(3)
O3 Lu1 C33 128.3(3)
O4 Lu1 C33 92.4(3)
O5 Lu1 C33 150.9(3)
O2 Lu1 C32 86.3(3)
O1 Lu1 C32 82.5(3)
O3 Lu1 C32 124.1(3)
O4 Lu1 C32 123.5(3)
O5 Lu1 C32 153.6(3)
C33 Lu1 C32 31.5(3)
O2 Lu1 C34 134.3(3)
O1 Lu1 C34 110.5(3)
O3 Lu1 C34 98.5(3)
O4 Lu1 C34 75.3(3)
O5 Lu1 C34 149.8(3)
C33 Lu1 C34 31.4(3)
C32 Lu1 C34 52.4(3)
O2 Lu1 C31 82.4(3)
O1 Lu1 C31 111.7(3)
O3 Lu1 C31 92.9(3)
O4 Lu1 C31 125.3(3)
O5 Lu1 C31 155.2(3)
C33 Lu1 C31 51.7(3)
C32 Lu1 C31 31.3(3)
C34 Lu1 C31 52.4(3)
O2 Lu1 C35 109.8(3)
O1 Lu1 C35 132.1(3)
O3 Lu1 C35 78.0(3)
O4 Lu1 C35 94.6(3)
O5 Lu1 C35 152.7(3)
C33 Lu1 C35 51.8(3)
C32 Lu1 C35 52.1(3)
C34 Lu1 C35 31.7(3)
C31 Lu1 C35 31.7(3)
C1 O1 Lu1 133.3(7)
C3 O2 Lu1 132.0(7)
C16 O3 Lu1 132.9(8)
C18 O4 Lu1 133.6(8)
C57 O5 C54 108.0(8)
C57 O5 Lu1 125.2(7)
C54 O5 Lu1 126.6(6)
O1 C1 C2 123.1(10)
O1 C1 C9 116.1(10)
C2 C1 C9 120.8(10)
C3 C2 C1 123.9(10)
C3 C2 H2 118.1
C1 C2 H2 118.1
O2 C3 C2 124.7(11)
O2 C3 C10 116.9(10)
C2 C3 C10 118.4(10)
C5 C4 C9 121.7(12)
C5 C4 H4 119.2
C9 C4 H4 119.2
C6 C5 C4 119.8(13)
C6 C5 H5 120.1
C4 C5 H5 120.1
C5 C6 C7 119.3(12)
C5 C6 H6 120.4
C7 C6 H6 120.4
C6 C7 C8 122.6(12)
C6 C7 H7 118.7
C8 C7 H7 118.7
C9 C8 C7 119.1(12)
C9 C8 H8 120.4
C7 C8 H8 120.4
C8 C9 C4 117.3(11)
C8 C9 C1 123.9(11)
C4 C9 C1 118.8(10)
C15 C10 C11 118.1(11)
C15 C10 C3 118.2(10)
C11 C10 C3 123.7(10)
C12 C11 C10 120.4(11)
C12 C11 H11 119.8
C10 C11 H11 119.8
C13 C12 C11 120.6(11)
C13 C12 H12 119.7
C11 C12 H12 119.7
C12 C13 C14 119.7(11)
C12 C13 H13 120.2
C14 C13 H13 120.2
C15 C14 C13 118.0(12)
C15 C14 H14 121.0
C13 C14 H14 121.0
C14 C15 C10 123.1(12)
C14 C15 H15 118.4
C10 C15 H15 118.4
O3 C16 C17 123.5(11)
O3 C16 C19 113.3(10)
C17 C16 C19 123.2(11)
C16 C17 C18 126.9(11)
C16 C17 H17 116.5
C18 C17 H17 116.5
O4 C18 C17 124.2(11)
O4 C18 C25 116.8(10)
C17 C18 C25 118.8(11)
C24 C19 C20 119.8(10)
C24 C19 C16 119.3(10)
C20 C19 C16 120.9(10)
C19 C20 C21 120.3(11)
C19 C20 H20 119.9
C21 C20 H20 119.9
C22 C21 C20 119.6(11)
C22 C21 H21 120.2
C20 C21 H21 120.2
C23 C22 C21 120.9(11)
C23 C22 H22 119.5
C21 C22 H22 119.5
C22 C23 C24 119.7(10)
C22 C23 H23 120.1
C24 C23 H23 120.1
C19 C24 C23 119.7(10)
C19 C24 H24 120.2
C23 C24 H24 120.2
C30 C25 C26 115.3(11)
C30 C25 C18 124.8(10)
C26 C25 C18 119.9(11)
C27 C26 C25 122.5(12)
C27 C26 H26 118.8
C25 C26 H26 118.8
C28 C27 C26 121.0(12)
C28 C27 H27 119.5
C26 C27 H27 119.5
C29 C28 C27 118.1(13)
C29 C28 H28 120.9
C27 C28 H28 120.9
C28 C29 C30 121.8(12)
C28 C29 H29 119.1
C30 C29 H29 119.1
C25 C30 C29 121.2(11)
C25 C30 H30 119.4
C29 C30 H30 119.4
C32 C31 C35 108.1(10)
C32 C31 C36 126.3(11)
C35 C31 C36 125.5(10)
C32 C31 Lu1 74.0(6)
C35 C31 Lu1 74.4(6)
C36 C31 Lu1 120.1(8)
C33 C32 C31 106.9(10)
C33 C32 C42 129.5(11)
C31 C32 C42 123.5(11)
C33 C32 Lu1 72.2(6)
C31 C32 Lu1 74.7(6)
C42 C32 Lu1 117.0(7)
C34 C33 C32 110.8(9)
C34 C33 C45 125.6(10)
C32 C33 C45 123.5(10)
C34 C33 Lu1 76.6(6)
C32 C33 Lu1 76.4(6)
C45 C33 Lu1 116.5(7)
C33 C34 C35 106.3(9)
C33 C34 C48 128.5(9)
C35 C34 C48 125.0(9)
C33 C34 Lu1 72.0(6)
C35 C34 Lu1 74.5(6)
C48 C34 Lu1 122.7(7)
C34 C35 C31 107.8(9)
C34 C35 C51 123.8(9)
C31 C35 C51 128.4(10)
C34 C35 Lu1 73.8(5)
C31 C35 Lu1 73.9(5)
C51 C35 Lu1 119.8(7)
C41 C36 C37 114.0(14)
C41 C36 C31 120.8(12)
C37 C36 C31 125.2(13)
C38 C37 C36 123.7(15)
C38 C37 H37 118.1
C36 C37 H37 118.1
C39 C38 C37 119.8(16)
C39 C38 H38 120.1
C37 C38 H38 120.1
C38 C39 C40 119.3(15)
C38 C39 H39 120.4
C40 C39 H39 120.4
C39 C40 C41 120.6(14)
C39 C40 H40 119.7
C41 C40 H40 119.7
C40 C41 C36 122.6(13)
C40 C41 H41 118.7
C36 C41 H41 118.7
C32 C42 C43 114.0(9)
C32 C42 H42A 108.7
C43 C42 H42A 108.7
C32 C42 H42B 108.7
C43 C42 H42B 108.7
H42A C42 H42B 107.6
C44 C43 C42 111.4(9)
C44 C43 H43A 109.3
C42 C43 H43A 109.3
C44 C43 H43B 109.3
C42 C43 H43B 109.3
H43A C43 H43B 108.0
C43 C44 H44A 109.5
C43 C44 H44B 109.5
H44A C44 H44B 109.5
C43 C44 H44C 109.5
H44A C44 H44C 109.5
H44B C44 H44C 109.5
C33 C45 C46 115.6(9)
C33 C45 H45A 108.4
C46 C45 H45A 108.4
C33 C45 H45B 108.4
C46 C45 H45B 108.4
H45A C45 H45B 107.4
C47 C46 C45 112.9(9)
C47 C46 H46A 109.0
C45 C46 H46A 109.0
C47 C46 H46B 109.0
C45 C46 H46B 109.0
H46A C46 H46B 107.8
C46 C47 H47A 109.5
C46 C47 H47B 109.5
H47A C47 H47B 109.5
C46 C47 H47C 109.5
H47A C47 H47C 109.5
H47B C47 H47C 109.5
C49 C48 C34 115.1(10)
C49 C48 H48A 108.5
C34 C48 H48A 108.5
C49 C48 H48B 108.5
C34 C48 H48B 108.5
H48A C48 H48B 107.5
C48 C49 C50 112.2(10)
C48 C49 H49A 109.2
C50 C49 H49A 109.2
C48 C49 H49B 109.2
C50 C49 H49B 109.2
H49A C49 H49B 107.9
C49 C50 H50A 109.5
C49 C50 H50B 109.5
H50A C50 H50B 109.5
C49 C50 H50C 109.5
H50A C50 H50C 109.5
H50B C50 H50C 109.5
C52 C51 C35 114.3(10)
C52 C51 H51A 108.7
C35 C51 H51A 108.7
C52 C51 H51B 108.7
C35 C51 H51B 108.7
H51A C51 H51B 107.6
C53 C52 C51 109.8(10)
C53 C52 H52A 109.7
C51 C52 H52A 109.7
C53 C52 H52B 109.7
C51 C52 H52B 109.7
H52A C52 H52B 108.2
C52 C53 H53A 109.5
C52 C53 H53B 109.5
H53A C53 H53B 109.5
C52 C53 H53C 109.5
H53A C53 H53C 109.5
H53B C53 H53C 109.5
O5 C54 C55 106.0(10)
O5 C54 H54A 110.5
C55 C54 H54A 110.5
O5 C54 H54B 110.5
C55 C54 H54B 110.5
H54A C54 H54B 108.7
C54 C55 C56 101.4(10)
C54 C55 H55A 111.5
C56 C55 H55A 111.5
C54 C55 H55B 111.5
C56 C55 H55B 111.5
H55A C55 H55B 109.3
C57 C56 C55 99.8(12)
C57 C56 H56A 111.8
C55 C56 H56A 111.8
C57 C56 H56B 111.8
C55 C56 H56B 111.8
H56A C56 H56B 109.5
O5 C57 C56 105.4(11)
O5 C57 H57A 110.7
C56 C57 H57A 110.7
O5 C57 H57B 110.7
C56 C57 H57B 110.7
H57A C57 H57B 108.8

loop_
_geom_bond_atom_site_label_1
_geom_bond_atom_site_label_2
_geom_bond_distance
Lu1 O2 2.186(7)
Lu1 O1 2.188(6)
Lu1 O3 2.207(7)
Lu1 O4 2.214(8)
Lu1 O5 2.443(7)
Lu1 C33 2.587(10)
Lu1 C32 2.641(11)
Lu1 C34 2.647(10)
Lu1 C31 2.649(10)
Lu1 C35 2.655(9)
O1 C1 1.289(11)
O2 C3 1.249(11)
O3 C16 1.307(13)
O4 C18 1.269(12)
O5 C57 1.434(12)
O5 C54 1.438(12)
C1 C2 1.401(14)
C1 C9 1.508(13)
C2 C3 1.396(13)
C2 H2 0.9500
C3 C10 1.505(14)
C4 C5 1.359(14)
C4 C9 1.400(14)
C4 H4 0.9500
C5 C6 1.325(16)
C5 H5 0.9500
C6 C7 1.346(15)
C6 H6 0.9500
C7 C8 1.373(14)
C7 H7 0.9500
C8 C9 1.351(14)
C8 H8 0.9500
C10 C15 1.366(14)
C10 C11 1.392(14)
C11 C12 1.376(14)
C11 H11 0.9500
C12 C13 1.367(15)
C12 H12 0.9500
C13 C14 1.415(15)
C13 H13 0.9500
C14 C15 1.363(14)
C14 H14 0.9500
C15 H15 0.9500
C16 C17 1.375(14)
C16 C19 1.491(14)
C17 C18 1.387(14)
C17 H17 0.9500
C18 C25 1.507(15)
C19 C24 1.378(13)
C19 C20 1.383(14)
C20 C21 1.386(13)
C20 H20 0.9500
C21 C22 1.377(14)
C21 H21 0.9500
C22 C23 1.360(13)
C22 H22 0.9500
C23 C24 1.406(12)
C23 H23 0.9500
C24 H24 0.9500
C25 C30 1.381(14)
C25 C26 1.385(13)
C26 C27 1.382(14)
C26 H26 0.9500
C27 C28 1.350(15)
C27 H27 0.9500
C28 C29 1.345(14)
C28 H28 0.9500
C29 C30 1.396(14)
C29 H29 0.9500
C30 H30 0.9500
C31 C32 1.427(14)
C31 C35 1.448(13)
C31 C36 1.488(15)
C32 C33 1.418(14)
C32 C42 1.491(14)
C33 C34 1.416(13)
C33 C45 1.511(13)
C34 C35 1.446(13)
C34 C48 1.502(13)
C35 C51 1.550(12)
C36 C41 1.389(16)
C36 C37 1.402(16)
C37 C38 1.375(17)
C37 H37 0.9500
C38 C39 1.35(2)
C38 H38 0.9500
C39 C40 1.373(18)
C39 H39 0.9500
C40 C41 1.380(15)
C40 H40 0.9500
C41 H41 0.9500
C42 C43 1.543(13)
C42 H42A 0.9900
C42 H42B 0.9900
C43 C44 1.526(14)
C43 H43A 0.9900
C43 H43B 0.9900
C44 H44A 0.9800
C44 H44B 0.9800
C44 H44C 0.9800
C45 C46 1.553(13)
C45 H45A 0.9900
C45 H45B 0.9900
C46 C47 1.532(12)
C46 H46A 0.9900
C46 H46B 0.9900
C47 H47A 0.9800
C47 H47B 0.9800
C47 H47C 0.9800
C48 C49 1.498(12)
C48 H48A 0.9900
C48 H48B 0.9900
C49 C50 1.535(14)
C49 H49A 0.9900
C49 H49B 0.9900
C50 H50A 0.9800
C50 H50B 0.9800
C50 H50C 0.9800
C51 C52 1.527(13)
C51 H51A 0.9900
C51 H51B 0.9900
C52 C53 1.527(14)
C52 H52A 0.9900
C52 H52B 0.9900
C53 H53A 0.9800
C53 H53B 0.9800
C53 H53C 0.9800
C54 C55 1.481(16)
C54 H54A 0.9900
C54 H54B 0.9900
C55 C56 1.530(17)
C55 H55A 0.9900
C55 H55B 0.9900
C56 C57 1.471(16)
C56 H56A 0.9900
C56 H56B 0.9900
C57 H57A 0.9900
C57 H57B 0.9900
